data_4131662
loop_
_publ_author_name
'Espinosa-Jalapa, Noel Angel'
'Kumar, Amit'
'Leitus, Gregory'
'Diskin-Posner, Yael'
'Milstein, David'

_publ_section_title
;
 Synthesis of Cyclic Imides by Acceptorless Dehydrogenative Coupling of
 Diols and Amines Catalyzed by a Manganese Pincer Complex.
;
_journal_issue 34
_journal_name_full 'Journal of the American Chemical Society'
_journal_page_first 11722
_journal_page_last 11725
_journal_paper_doi 10.1021/jacs.7b08341
_journal_volume 139
_journal_year 2017
_chemical_formula_moiety 'C21 H35 Br Mn N2 O2 P'
_chemical_formula_sum 'C21 H35 Br Mn N2 O2 P'
_chemical_formula_weight 513.33
_space_group_crystal_system monoclinic
_space_group_IT_number 14
_space_group_name_Hall '-P 2yn'
_space_group_name_H-M_alt 'P 1 21/n 1'
_atom_sites_solution_hydrogens geom
_audit_creation_method SHELXL-2014/7
_cell_angle_alpha 90
_cell_angle_beta 108.111(5)
_cell_angle_gamma 90
_cell_formula_units_Z 4
_cell_length_a 12.6861(15)
_cell_length_b 14.7681(18)
_cell_length_c 13.3305(15)
_cell_measurement_reflns_used 19395
_cell_measurement_temperature 100(2)
_cell_measurement_theta_max 27.14
_cell_measurement_theta_min 2.18
_cell_volume 2373.7(5)
_computing_cell_refinement APEX2
_computing_data_collection 'Collect package Bruker APEX2'
_computing_data_reduction APEX2
_computing_structure_refinement 'SHELXL-2014/7 (Sheldrick, 2014)'
_computing_structure_solution 'SHELXS-2008 (Sheldrick, 2008)'
_diffrn_ambient_temperature 100(2)
_diffrn_measured_fraction_theta_full 0.997
_diffrn_measured_fraction_theta_max 0.989
_diffrn_measurement_device_type 'Bruker APEX - II KappaCCD'
_diffrn_measurement_method 'phi and omega scans'
_diffrn_radiation_type MoK\a
_diffrn_radiation_wavelength 0.71073
_diffrn_reflns_av_R_equivalents 0.0356
_diffrn_reflns_av_unetI/netI 0.0409
_diffrn_reflns_Laue_measured_fraction_full 0.997
_diffrn_reflns_Laue_measured_fraction_max 0.989
_diffrn_reflns_limit_h_max 15
_diffrn_reflns_limit_h_min -16
_diffrn_reflns_limit_k_max 18
_diffrn_reflns_limit_k_min -18
_diffrn_reflns_limit_l_max 17
_diffrn_reflns_limit_l_min -16
_diffrn_reflns_number 19386
_diffrn_reflns_point_group_measured_fraction_full 0.997
_diffrn_reflns_point_group_measured_fraction_max 0.989
_diffrn_reflns_theta_full 25.242
_diffrn_reflns_theta_max 27.139
_diffrn_reflns_theta_min 2.181
_exptl_absorpt_coefficient_mu 2.325
_exptl_absorpt_correction_T_max 0.7758
_exptl_absorpt_correction_T_min 0.4123
_exptl_absorpt_correction_type multi-scan
_exptl_absorpt_process_details 'Bruker APEX2'
_exptl_crystal_colour red
_exptl_crystal_density_diffrn 1.436
_exptl_crystal_description prism
_exptl_crystal_F_000 1064
_exptl_crystal_size_max 0.463
_exptl_crystal_size_mid 0.145
_exptl_crystal_size_min 0.115
_refine_diff_density_max 0.482
_refine_diff_density_min -0.341
_refine_diff_density_rms 0.069
_refine_ls_extinction_method none
_refine_ls_goodness_of_fit_ref 1.042
_refine_ls_hydrogen_treatment constr
_refine_ls_matrix_type full
_refine_ls_number_parameters 274
_refine_ls_number_reflns 5189
_refine_ls_number_restraints 0
_refine_ls_restrained_S_all 1.042
_refine_ls_R_factor_all 0.0454
_refine_ls_R_factor_gt 0.0329
_refine_ls_shift/su_max 0.040
_refine_ls_shift/su_mean 0.002
_refine_ls_structure_factor_coef Fsqd
_refine_ls_weighting_details 'w=1/[\s^2^(Fo^2^)+(0.0260P)^2^+1.2840P] where P=(Fo^2^+2Fc^2^)/3'
_refine_ls_weighting_scheme calc
_refine_ls_wR_factor_gt 0.0657
_refine_ls_wR_factor_ref 0.0695
_reflns_Friedel_coverage 0.000
_reflns_number_gt 4318
_reflns_number_total 5189
_reflns_threshold_expression 'I > 2\s(I)'
_cod_data_source_file ja7b08341_si_002.cif
_cod_data_source_block complex5
_cod_original_sg_symbol_H-M 'P 21/n'
_cod_database_code 4131662
_shelx_shelxl_version_number 2014/7
_shelx_space_group_comment
;
The symmetry employed for this shelxl refinement is uniquely defined
by the following loop, which should always be used as a source of
symmetry information in preference to the above space-group names.
They are only intended as comments.
;
_shelx_estimated_absorpt_t_min 0.412
_shelx_estimated_absorpt_t_max 0.776

loop_
_space_group_symop_operation_xyz
'x, y, z'
'-x+1/2, y+1/2, -z+1/2'
'-x, -y, -z'
'x-1/2, -y-1/2, z-1/2'

loop_
_atom_site_label
_atom_site_type_symbol
_atom_site_fract_x
_atom_site_fract_y
_atom_site_fract_z
_atom_site_U_iso_or_equiv
_atom_site_adp_type
_atom_site_occupancy
_atom_site_site_symmetry_order
_atom_site_calc_flag
_atom_site_refinement_flags_posn
_atom_site_refinement_flags_adp
_atom_site_refinement_flags_occupancy
_atom_site_disorder_assembly
_atom_site_disorder_group
Mn1 Mn 0.88491(3) 0.25388(2) 0.07194(2) 0.01500(9) Uani 1 1 d . . . . .
P1 P 0.70325(5) 0.22559(4) 0.06887(4) 0.01637(13) Uani 1 1 d . . . . .
Br1 Br 0.97436(3) 0.14189(3) 0.22172(3) 0.01797(10) Uani 0.8535(15) 1 d . . P A 1
O1 O 0.8024(3) 0.3863(2) -0.0981(2) 0.0362(8) Uani 0.8535(15) 1 d . . P A 1
C21 C 0.8331(2) 0.3350(2) -0.0276(2) 0.0216(6) Uani 0.8535(15) 1 d . . P A 1
Br1A Br 0.8295(2) 0.36202(19) -0.0843(3) 0.0253(7) Uiso 0.1465(15) 1 d . . P A 2
O1A O 0.9903(14) 0.1262(12) 0.2517(13) 0.025(6) Uiso 0.1465(15) 1 d . . P A 2
C21A C 0.9437(13) 0.1736(12) 0.1702(14) 0.016(3) Uiso 0.1465(15) 1 d . . P A 2
N1 N 0.84625(15) 0.15746(12) -0.04218(13) 0.0172(4) Uani 1 1 d . . . . .
O2 O 0.93165(13) 0.40043(11) 0.22861(12) 0.0269(4) Uani 1 1 d . . . . .
C8 C 0.60738(18) 0.32284(16) 0.07608(17) 0.0218(5) Uani 1 1 d . . . . .
C9 C 0.64484(19) 0.41054(16) 0.03564(19) 0.0265(5) Uani 1 1 d . . . . .
H9A H 0.6399 0.4032 -0.0387 0.040 Uiso 1 1 calc R U . . .
H9B H 0.7217 0.4239 0.0772 0.040 Uiso 1 1 calc R U . . .
H9C H 0.5968 0.4606 0.0426 0.040 Uiso 1 1 calc R U . . .
C10 C 0.48612(18) 0.30736(18) 0.00837(19) 0.0275(6) Uani 1 1 d . . . . .
H10A H 0.4412 0.3597 0.0149 0.041 Uiso 1 1 calc R U . . .
H10B H 0.4575 0.2528 0.0328 0.041 Uiso 1 1 calc R U . . .
H10C H 0.4825 0.2997 -0.0657 0.041 Uiso 1 1 calc R U . . .
C11 C 0.6145(2) 0.33911(19) 0.19244(18) 0.0328(6) Uani 1 1 d . . . . .
H11A H 0.5769 0.3960 0.1981 0.049 Uiso 1 1 calc R U . . .
H11B H 0.6925 0.3428 0.2357 0.049 Uiso 1 1 calc R U . . .
H11C H 0.5786 0.2889 0.2173 0.049 Uiso 1 1 calc R U . . .
C12 C 0.66797(19) 0.12355(16) 0.14053(18) 0.0243(5) Uani 1 1 d . . . . .
C13 C 0.7210(2) 0.13229(18) 0.26179(18) 0.0299(6) Uani 1 1 d . . . . .
H13A H 0.7094 0.0760 0.2959 0.045 Uiso 1 1 calc R U . . .
H13B H 0.6865 0.1827 0.2877 0.045 Uiso 1 1 calc R U . . .
H13C H 0.8008 0.1436 0.2785 0.045 Uiso 1 1 calc R U . . .
C15 C 0.5426(2) 0.1072(2) 0.1170(2) 0.0365(7) Uani 1 1 d . . . . .
H15A H 0.5062 0.1076 0.0405 0.055 Uiso 1 1 calc R U . . .
H15B H 0.5112 0.1552 0.1498 0.055 Uiso 1 1 calc R U . . .
H15C H 0.5308 0.0484 0.1459 0.055 Uiso 1 1 calc R U . . .
C14 C 0.7146(2) 0.03845(16) 0.10358(18) 0.0279(6) Uani 1 1 d . . . . .
H14A H 0.7934 0.0475 0.1120 0.042 Uiso 1 1 calc R U . . .
H14B H 0.6742 0.0271 0.0291 0.042 Uiso 1 1 calc R U . . .
H14C H 0.7060 -0.0136 0.1460 0.042 Uiso 1 1 calc R U . . .
C1 C 0.65078(18) 0.18658(16) -0.07002(16) 0.0201(5) Uani 1 1 d . . . . .
H1A H 0.5858 0.1466 -0.0794 0.024 Uiso 1 1 calc R U . . .
H1B H 0.6270 0.2393 -0.1175 0.024 Uiso 1 1 calc R U . . .
C2 C 0.74095(18) 0.13578(15) -0.09778(16) 0.0189(5) Uani 1 1 d . . . . .
C3 C 0.7186(2) 0.07107(16) -0.17788(17) 0.0260(6) Uani 1 1 d . . . . .
H3 H 0.6444 0.0536 -0.2137 0.031 Uiso 1 1 calc R U . . .
C4 C 0.8054(2) 0.03269(17) -0.20462(18) 0.0297(6) Uani 1 1 d . . . . .
H4 H 0.7915 -0.0111 -0.2594 0.036 Uiso 1 1 calc R U . . .
C5 C 0.9132(2) 0.05883(16) -0.15057(17) 0.0252(5) Uani 1 1 d . . . . .
H5 H 0.9738 0.0350 -0.1698 0.030 Uiso 1 1 calc R U . . .
C6 C 0.93139(19) 0.11994(15) -0.06843(17) 0.0197(5) Uani 1 1 d . . . . .
C7 C 1.04436(19) 0.14703(16) 0.00089(17) 0.0219(5) Uani 1 1 d . . . . .
H7A H 1.0667 0.1074 0.0639 0.026 Uiso 1 1 calc R U . . .
H7B H 1.0986 0.1387 -0.0380 0.026 Uiso 1 1 calc R U . . .
N2 N 1.04612(16) 0.24290(13) 0.03497(14) 0.0225(4) Uani 1 1 d . . . . .
C16 C 1.0507(2) 0.29999(17) -0.0563(2) 0.0348(6) Uani 1 1 d . . . . .
H16A H 0.9802 0.2927 -0.1143 0.042 Uiso 1 1 calc R U . . .
H16B H 1.1111 0.2773 -0.0819 0.042 Uiso 1 1 calc R U . . .
C17 C 1.0696(3) 0.40034(19) -0.0313(3) 0.0518(9) Uani 1 1 d . . . . .
H17A H 1.0253 0.4195 0.0134 0.078 Uiso 1 1 calc R U . . .
H17B H 1.0473 0.4352 -0.0971 0.078 Uiso 1 1 calc R U . . .
H17C H 1.1484 0.4110 0.0059 0.078 Uiso 1 1 calc R U . . .
C18 C 1.14579(19) 0.2593(2) 0.1293(2) 0.0360(7) Uani 1 1 d . . . . .
H18A H 1.1396 0.2205 0.1877 0.043 Uiso 1 1 calc R U . . .
H18B H 1.1438 0.3231 0.1517 0.043 Uiso 1 1 calc R U . . .
C19 C 1.2591(2) 0.2418(2) 0.1140(3) 0.0544(9) Uani 1 1 d . . . . .
H19A H 1.2645 0.1780 0.0963 0.082 Uiso 1 1 calc R U . . .
H19B H 1.3181 0.2564 0.1794 0.082 Uiso 1 1 calc R U . . .
H19C H 1.2669 0.2800 0.0566 0.082 Uiso 1 1 calc R U . . .
C20 C 0.91515(17) 0.34183(16) 0.16848(17) 0.0192(5) Uani 1 1 d . . . . .

loop_
_atom_site_aniso_label
_atom_site_aniso_U_11
_atom_site_aniso_U_22
_atom_site_aniso_U_33
_atom_site_aniso_U_23
_atom_site_aniso_U_13
_atom_site_aniso_U_12
Mn1 0.01617(16) 0.01408(19) 0.01494(16) -0.00066(13) 0.00509(13) -0.00033(13)
P1 0.0158(3) 0.0164(3) 0.0158(3) 0.0030(2) 0.0032(2) 0.0008(2)
Br1 0.01801(15) 0.02020(18) 0.0150(2) -0.00030(17) 0.00405(15) 0.00611(14)
O1 0.0396(17) 0.0369(18) 0.0359(15) 0.0126(13) 0.0171(13) 0.0085(14)
C21 0.0246(14) 0.0221(16) 0.0211(14) -0.0002(13) 0.0118(12) 0.0000(12)
N1 0.0223(9) 0.0125(10) 0.0159(8) 0.0012(7) 0.0046(8) 0.0010(8)
O2 0.0251(9) 0.0206(9) 0.0313(9) -0.0095(7) 0.0033(7) 0.0029(7)
C8 0.0191(11) 0.0249(13) 0.0220(11) 0.0038(10) 0.0075(10) 0.0081(10)
C9 0.0230(12) 0.0216(14) 0.0352(13) 0.0036(11) 0.0095(11) 0.0074(10)
C10 0.0179(11) 0.0324(15) 0.0329(13) 0.0091(11) 0.0089(10) 0.0065(10)
C11 0.0356(14) 0.0389(17) 0.0266(12) 0.0018(12) 0.0136(12) 0.0117(12)
C12 0.0225(11) 0.0226(13) 0.0277(12) 0.0086(10) 0.0077(10) -0.0007(10)
C13 0.0317(13) 0.0344(16) 0.0270(12) 0.0136(11) 0.0141(11) 0.0053(12)
C15 0.0273(13) 0.0361(16) 0.0455(15) 0.0177(13) 0.0103(12) -0.0068(12)
C14 0.0312(13) 0.0190(13) 0.0291(12) 0.0079(10) 0.0031(11) -0.0023(11)
C1 0.0192(11) 0.0206(13) 0.0166(10) 0.0008(9) 0.0002(9) -0.0012(9)
C2 0.0228(11) 0.0166(12) 0.0149(10) 0.0041(9) 0.0024(9) 0.0015(9)
C3 0.0302(13) 0.0176(13) 0.0227(11) -0.0034(10) -0.0029(10) -0.0018(10)
C4 0.0429(15) 0.0184(13) 0.0227(11) -0.0054(10) 0.0028(11) 0.0046(11)
C5 0.0359(14) 0.0170(13) 0.0238(11) -0.0026(10) 0.0109(11) 0.0064(11)
C6 0.0267(12) 0.0139(12) 0.0195(10) 0.0030(9) 0.0086(10) 0.0010(9)
C7 0.0261(12) 0.0201(13) 0.0234(11) -0.0002(10) 0.0133(10) 0.0039(10)
N2 0.0247(10) 0.0221(11) 0.0245(10) -0.0054(8) 0.0129(9) -0.0059(8)
C16 0.0563(18) 0.0202(14) 0.0430(15) -0.0008(12) 0.0372(14) -0.0036(13)
C17 0.077(2) 0.0218(16) 0.081(2) -0.0056(15) 0.060(2) -0.0115(15)
C18 0.0188(12) 0.0523(19) 0.0393(15) -0.0185(13) 0.0125(12) -0.0099(12)
C19 0.0231(14) 0.076(3) 0.070(2) -0.0267(19) 0.0234(15) -0.0108(15)
C20 0.0148(10) 0.0212(13) 0.0210(11) 0.0039(10) 0.0047(9) 0.0027(9)

loop_
_atom_type_symbol
_atom_type_description
_atom_type_scat_dispersion_real
_atom_type_scat_dispersion_imag
_atom_type_scat_source
C C 0.0033 0.0016 'International Tables Vol C Tables 4.2.6.8 and 6.1.1.4'
H H 0.0000 0.0000 'International Tables Vol C Tables 4.2.6.8 and 6.1.1.4'
N N 0.0061 0.0033 'International Tables Vol C Tables 4.2.6.8 and 6.1.1.4'
O O 0.0106 0.0060 'International Tables Vol C Tables 4.2.6.8 and 6.1.1.4'
P P 0.1023 0.0942 'International Tables Vol C Tables 4.2.6.8 and 6.1.1.4'
Mn Mn 0.3368 0.7283 'International Tables Vol C Tables 4.2.6.8 and 6.1.1.4'
Br Br -0.2901 2.4595 'International Tables Vol C Tables 4.2.6.8 and 6.1.1.4'

loop_
_geom_angle_atom_site_label_1
_geom_angle_atom_site_label_2
_geom_angle_atom_site_label_3
_geom_angle
C21 Mn1 C20 89.68(11)
C21A Mn1 C20 90.4(5)
C21 Mn1 N1 88.04(10)
C21A Mn1 N1 91.9(5)
C20 Mn1 N1 177.61(9)
C21 Mn1 N2 92.04(10)
C21A Mn1 N2 84.9(5)
C20 Mn1 N2 101.76(8)
N1 Mn1 N2 79.04(7)
C21 Mn1 P1 88.48(9)
C21A Mn1 P1 94.6(5)
C20 Mn1 P1 97.64(7)
N1 Mn1 P1 81.59(5)
N2 Mn1 P1 160.59(5)
C21A Mn1 Br1A 169.1(5)
C20 Mn1 Br1A 94.37(10)
N1 Mn1 Br1A 83.46(8)
N2 Mn1 Br1A 84.53(8)
P1 Mn1 Br1A 94.48(6)
C21 Mn1 Br1 175.71(9)
C20 Mn1 Br1 87.94(7)
N1 Mn1 Br1 94.38(5)
N2 Mn1 Br1 84.95(5)
P1 Mn1 Br1 95.38(2)
C1 P1 C8 104.37(10)
C1 P1 C12 100.78(11)
C8 P1 C12 108.49(11)
C1 P1 Mn1 96.86(7)
C8 P1 Mn1 120.52(8)
C12 P1 Mn1 121.12(7)
O1 C21 Mn1 175.4(3)
O1A C21A Mn1 170.7(15)
C2 N1 C6 119.62(19)
C2 N1 Mn1 123.06(15)
C6 N1 Mn1 117.06(15)
C9 C8 C10 106.36(18)
C9 C8 C11 107.1(2)
C10 C8 C11 110.36(19)
C9 C8 P1 110.28(15)
C10 C8 P1 113.33(17)
C11 C8 P1 109.23(15)
C8 C9 H9A 109.5
C8 C9 H9B 109.5
H9A C9 H9B 109.5
C8 C9 H9C 109.5
H9A C9 H9C 109.5
H9B C9 H9C 109.5
C8 C10 H10A 109.5
C8 C10 H10B 109.5
H10A C10 H10B 109.5
C8 C10 H10C 109.5
H10A C10 H10C 109.5
H10B C10 H10C 109.5
C8 C11 H11A 109.5
C8 C11 H11B 109.5
H11A C11 H11B 109.5
C8 C11 H11C 109.5
H11A C11 H11C 109.5
H11B C11 H11C 109.5
C14 C12 C15 106.5(2)
C14 C12 C13 108.48(19)
C15 C12 C13 108.1(2)
C14 C12 P1 108.17(16)
C15 C12 P1 114.15(16)
C13 C12 P1 111.23(17)
C12 C13 H13A 109.5
C12 C13 H13B 109.5
H13A C13 H13B 109.5
C12 C13 H13C 109.5
H13A C13 H13C 109.5
H13B C13 H13C 109.5
C12 C15 H15A 109.5
C12 C15 H15B 109.5
H15A C15 H15B 109.5
C12 C15 H15C 109.5
H15A C15 H15C 109.5
H15B C15 H15C 109.5
C12 C14 H14A 109.5
C12 C14 H14B 109.5
H14A C14 H14B 109.5
C12 C14 H14C 109.5
H14A C14 H14C 109.5
H14B C14 H14C 109.5
C2 C1 P1 109.61(14)
C2 C1 H1A 109.7
P1 C1 H1A 109.7
C2 C1 H1B 109.7
P1 C1 H1B 109.7
H1A C1 H1B 108.2
N1 C2 C3 120.9(2)
N1 C2 C1 116.39(19)
C3 C2 C1 122.7(2)
C4 C3 C2 119.4(2)
C4 C3 H3 120.3
C2 C3 H3 120.3
C3 C4 C5 119.2(2)
C3 C4 H4 120.4
C5 C4 H4 120.4
C6 C5 C4 119.2(2)
C6 C5 H5 120.4
C4 C5 H5 120.4
N1 C6 C5 121.5(2)
N1 C6 C7 114.74(19)
C5 C6 C7 123.7(2)
N2 C7 C6 111.34(18)
N2 C7 H7A 109.4
C6 C7 H7A 109.4
N2 C7 H7B 109.4
C6 C7 H7B 109.4
H7A C7 H7B 108.0
C7 N2 C16 106.82(17)
C7 N2 C18 109.85(19)
C16 N2 C18 110.8(2)
C7 N2 Mn1 101.95(13)
C16 N2 Mn1 113.87(16)
C18 N2 Mn1 113.00(14)
N2 C16 C17 114.5(2)
N2 C16 H16A 108.6
C17 C16 H16A 108.6
N2 C16 H16B 108.6
C17 C16 H16B 108.6
H16A C16 H16B 107.6
C16 C17 H17A 109.5
C16 C17 H17B 109.5
H17A C17 H17B 109.5
C16 C17 H17C 109.5
H17A C17 H17C 109.5
H17B C17 H17C 109.5
N2 C18 C19 116.2(2)
N2 C18 H18A 108.2
C19 C18 H18A 108.2
N2 C18 H18B 108.2
C19 C18 H18B 108.2
H18A C18 H18B 107.4
C18 C19 H19A 109.5
C18 C19 H19B 109.5
H19A C19 H19B 109.5
C18 C19 H19C 109.5
H19A C19 H19C 109.5
H19B C19 H19C 109.5
O2 C20 Mn1 177.6(2)

loop_
_geom_bond_atom_site_label_1
_geom_bond_atom_site_label_2
_geom_bond_distance
Mn1 C21 1.757(3)
Mn1 C21A 1.75(2)
Mn1 C20 1.784(2)
Mn1 N1 2.0294(18)
Mn1 N2 2.2536(19)
Mn1 P1 2.3299(7)
Mn1 Br1A 2.544(3)
Mn1 Br1 2.5692(6)
P1 C1 1.854(2)
P1 C8 1.904(2)
P1 C12 1.910(2)
O1 C21 1.174(5)
O1A C21A 1.27(2)
N1 C2 1.349(3)
N1 C6 1.353(3)
O2 C20 1.154(3)
C8 C9 1.534(3)
C8 C10 1.540(3)
C8 C11 1.544(3)
C9 H9A 0.9800
C9 H9B 0.9800
C9 H9C 0.9800
C10 H10A 0.9800
C10 H10B 0.9800
C10 H10C 0.9800
C11 H11A 0.9800
C11 H11B 0.9800
C11 H11C 0.9800
C12 C14 1.534(3)
C12 C15 1.541(3)
C12 C13 1.551(3)
C13 H13A 0.9800
C13 H13B 0.9800
C13 H13C 0.9800
C15 H15A 0.9800
C15 H15B 0.9800
C15 H15C 0.9800
C14 H14A 0.9800
C14 H14B 0.9800
C14 H14C 0.9800
C1 C2 1.507(3)
C1 H1A 0.9900
C1 H1B 0.9900
C2 C3 1.395(3)
C3 C4 1.380(3)
C3 H3 0.9500
C4 C5 1.388(3)
C4 H4 0.9500
C5 C6 1.382(3)
C5 H5 0.9500
C6 C7 1.498(3)
C7 N2 1.485(3)
C7 H7A 0.9900
C7 H7B 0.9900
N2 C16 1.496(3)
N2 C18 1.500(3)
C16 C17 1.521(4)
C16 H16A 0.9900
C16 H16B 0.9900
C17 H17A 0.9800
C17 H17B 0.9800
C17 H17C 0.9800
C18 C19 1.535(3)
C18 H18A 0.9900
C18 H18B 0.9900
C19 H19A 0.9800
C19 H19B 0.9800
C19 H19C 0.9800

loop_
_geom_torsion_atom_site_label_1
_geom_torsion_atom_site_label_2
_geom_torsion_atom_site_label_3
_geom_torsion_atom_site_label_4
_geom_torsion
C8 P1 C1 C2 158.71(16)
C12 P1 C1 C2 -88.82(17)
Mn1 P1 C1 C2 34.73(16)
C6 N1 C2 C3 3.9(3)
Mn1 N1 C2 C3 177.86(16)
C6 N1 C2 C1 -174.71(19)
Mn1 N1 C2 C1 -0.8(3)
P1 C1 C2 N1 -26.0(2)
P1 C1 C2 C3 155.37(18)
N1 C2 C3 C4 -3.8(3)
C1 C2 C3 C4 174.7(2)
C2 C3 C4 C5 0.5(4)
C3 C4 C5 C6 2.6(4)
C2 N1 C6 C5 -0.7(3)
Mn1 N1 C6 C5 -175.00(17)
C2 N1 C6 C7 -178.28(19)
Mn1 N1 C6 C7 7.4(2)
C4 C5 C6 N1 -2.6(3)
C4 C5 C6 C7 174.8(2)
N1 C6 C7 N2 -36.0(3)
C5 C6 C7 N2 146.5(2)
C6 C7 N2 C16 -78.0(2)
C6 C7 N2 C18 161.76(18)
C6 C7 N2 Mn1 41.70(19)
C7 N2 C16 C17 -171.7(2)
C18 N2 C16 C17 -52.1(3)
Mn1 N2 C16 C17 76.5(3)
C7 N2 C18 C19 59.7(3)
C16 N2 C18 C19 -58.0(3)
Mn1 N2 C18 C19 172.8(2)
